data_7716670
loop_
_publ_author_name
'Caussin, Louis'
'Jouaiti, Abdelaziz'
'Chartrand, Daniel'
'Skene, W. G.'
'Ferlay, Sylvie'

_publ_section_title
;
 Tuning the dimensionality in chiral and racemic organic/tin hybrids with
 halides.
;
_journal_issue 30
_journal_name_full 'Dalton transactions (Cambridge, England : 2003)'
_journal_page_first 12755
_journal_page_last 12763
_journal_paper_doi 10.1039/d4dt01645a
_journal_volume 53
_journal_year 2024
_chemical_formula_moiety 'I3 Sn, C9 H14 N'
_chemical_formula_sum 'C9 H14 I3 N Sn'
_chemical_formula_weight 635.60
_space_group_crystal_system orthorhombic
_space_group_IT_number 62
_space_group_name_Hall '-P 2ac 2n'
_space_group_name_H-M_alt 'P n m a'
_atom_sites_solution_hydrogens mixed
_atom_sites_solution_primary dual
_audit_creation_date 2023-09-06
_audit_creation_method
;
Olex2 1.5
(compiled 2023.08.24 svn.re1ec1418 for OlexSys, GUI svn.r6817)
;
_audit_update_record
;
2024-05-29 deposited with the CCDC.	2024-07-02 downloaded from the CCDC.
;
_cell_angle_alpha 90
_cell_angle_beta 90
_cell_angle_gamma 90
_cell_formula_units_Z 4
_cell_length_a 8.2467(3)
_cell_length_b 8.5854(3)
_cell_length_c 21.7734(8)
_cell_measurement_reflns_used 7570
_cell_measurement_temperature 150
_cell_measurement_theta_max 59.905
_cell_measurement_theta_min 3.533
_cell_volume 1541.58(10)
_computing_cell_refinement
;
SAINT (2020) V8.40B; Integration Software for Single Crystal Data.
Bruker AXS Inc., Madison, WI 53719-1173.
;
_computing_data_collection
;
APEX 3 (2019) Bruker AXS Inc., Madison, WI 53719-1173.
;
_computing_data_reduction
;
SAINT (2020) V8.40B; Integration Software for Single Crystal Data.
Bruker AXS Inc., Madison, WI 53719-1173.
;
_computing_molecular_graphics 'Olex2 1.5 (Dolomanov et al., 2009)'
_computing_publication_material 'Olex2 1.5 (Dolomanov et al., 2009)'
_computing_structure_refinement 'XL  (Sheldrick, 2008)'
_computing_structure_solution 'SHELXT 2018/2 (Sheldrick, 2018)'
_diffrn_ambient_temperature 150
_diffrn_detector 'CMOS Area detector'
_diffrn_detector_area_resol_mean 10.42
_diffrn_detector_type 'Bruker CMOS Photon III '
_diffrn_measured_fraction_theta_full 1.000
_diffrn_measured_fraction_theta_max 0.993
_diffrn_measurement_device 'k-geometry diffractometer'
_diffrn_measurement_device_type 'Bruker Venture Metaljet'
_diffrn_measurement_method '\w and \f scans'
_diffrn_radiation_collimation 'Focusing mirrors'
_diffrn_radiation_monochromator 'Helios MX Mirror Optics'
_diffrn_radiation_probe x-ray
_diffrn_radiation_type 'Ga K\a'
_diffrn_radiation_wavelength 1.34139
_diffrn_reflns_av_R_equivalents 0.0496
_diffrn_reflns_av_unetI/netI 0.0333
_diffrn_reflns_Laue_measured_fraction_full 1.000
_diffrn_reflns_Laue_measured_fraction_max 0.993
_diffrn_reflns_limit_h_max 10
_diffrn_reflns_limit_h_min -10
_diffrn_reflns_limit_k_max 10
_diffrn_reflns_limit_k_min -11
_diffrn_reflns_limit_l_max 28
_diffrn_reflns_limit_l_min -18
_diffrn_reflns_number 14645
_diffrn_reflns_point_group_measured_fraction_full 1.000
_diffrn_reflns_point_group_measured_fraction_max 0.993
_diffrn_reflns_theta_full 53.594
_diffrn_reflns_theta_max 60.575
_diffrn_reflns_theta_min 3.532
_diffrn_source 'Metal Jet'
_diffrn_source_current 2.86
_diffrn_source_power 0.19937059999999998
_diffrn_source_target Ga
_diffrn_source_type 'Gallium Liquid Metal Jet Source'
_diffrn_source_voltage 69.71
_exptl_absorpt_coefficient_mu 41.308
_exptl_absorpt_correction_T_max 0.1551
_exptl_absorpt_correction_T_min 0.0472
_exptl_absorpt_correction_type multi-scan
_exptl_absorpt_process_details
;
SADABS-2016/2 (Bruker,2016/2) was used for absorption correction.
wR2(int) was 0.1531 before and 0.0763 after correction.
The Ratio of minimum to maximum transmission is 0.3043.
The \l/2 correction factor is Not present.
;
_exptl_crystal_colour 'clear light colourless'
_exptl_crystal_colour_lustre clear
_exptl_crystal_colour_modifier light
_exptl_crystal_colour_primary colourless
_exptl_crystal_density_diffrn 2.739
_exptl_crystal_description plate
_exptl_crystal_F_000 1136
_exptl_crystal_size_max 0.06
_exptl_crystal_size_mid 0.045
_exptl_crystal_size_min 0.03
_refine_diff_density_max 1.267
_refine_diff_density_min -0.830
_refine_diff_density_rms 0.242
_refine_ls_extinction_method none
_refine_ls_goodness_of_fit_ref 1.108
_refine_ls_hydrogen_treatment mixed
_refine_ls_matrix_type full
_refine_ls_number_parameters 125
_refine_ls_number_reflns 1874
_refine_ls_number_restraints 24
_refine_ls_restrained_S_all 1.102
_refine_ls_R_factor_all 0.0433
_refine_ls_R_factor_gt 0.0364
_refine_ls_shift/su_max 0.001
_refine_ls_shift/su_mean 0.000
_refine_ls_structure_factor_coef Fsqd
_refine_ls_weighting_details 'w=1/[\s^2^(Fo^2^)+(0.0739P)^2^+5.2345P] where P=(Fo^2^+2Fc^2^)/3'
_refine_ls_weighting_scheme calc
_refine_ls_wR_factor_gt 0.1198
_refine_ls_wR_factor_ref 0.1246
_reflns_Friedel_coverage 0.000
_reflns_number_gt 1631
_reflns_number_total 1874
_reflns_threshold_expression 'I > 2\s(I)'
_cod_data_source_file d4dt01645a2.cif
_cod_data_source_block ceph061
_cod_depositor_comments
;
The following automatic conversions were performed:

data item '_diffrn_radiation_probe' value 'X-ray' was changed to
'x-ray' in accordance with the
/home/data/users/saulius/crontab/automatic-downloads/rss-feeds/RSC/lib/dictionaries/cif_core.dic
dictionary named 'cif_core.dic' version 2.4.2 last updated on
2011-04-26.

Automatic conversion script
Id: cif_fix_values 8170 2020-07-09 18:12:32Z antanas 

 Adding full bibliography for 7716668--7716673.cif.
;
_cod_database_code 7716670
_shelx_shelxl_version_number 2019/1
_shelx_space_group_comment
;
The symmetry employed for this shelxl refinement is uniquely defined
by the following loop, which should always be used as a source of
symmetry information in preference to the above space-group names.
They are only intended as comments.
;
_shelx_estimated_absorpt_t_max 0.370
_shelx_estimated_absorpt_t_min 0.191
_olex2_refinement_description
;
1. Fixed Uiso
 At 1.2 times of:
  All C(H) groups, All C(H,H) groups
 At 1.5 times of:
  All C(H,H,H) groups, All N(H,H,H) groups
2. Restrained distances
 H1A-N1 = N1-H1B = H1C-N1
 0.91 with sigma of 0.02
 C8-C7 \\sim C7-C6 \\sim C5-C4 \\sim C4-C9 \\sim C9-C8 \\sim C5-C6
 with sigma of 0.02
 H1B-H1C \\sim H1C-H1A \\sim H1B-H1C \\sim H1A-H1B
 with sigma of 0.02
 H1B-C3 \\sim C3-H1C \\sim C3-H1A
 with sigma of 0.02
3. Others
 Fixed Sof: I2(0.5) N1(0.5) H1A(0.5) H1B(0.5) H1C(0.5) C1(0.5) H1D(0.5)
 H1E(0.5) H1F(0.5) C2(0.5) H2A(0.5) H2B(0.5) C3(0.5) H3(0.5) C4(0.5) C5(0.5)
 H5(0.5) C6(0.5) H6(0.5) C7(0.5) H7(0.5) C8(0.5) H8(0.5) C9(0.5) H9(0.5)
4.a Ternary CH refined with riding coordinates:
 C3(H3)
4.b Secondary CH2 refined with riding coordinates:
 C2(H2A,H2B)
4.c Aromatic/amide H refined with riding coordinates:
 C5(H5), C6(H6), C7(H7), C8(H8), C9(H9)
4.d Idealised Me refined as rotating group:
 C1(H1D,H1E,H1F)
;
_olex2_exptl_crystal_mounting_method 'mounted on a cryoloop with paratone'
_olex2_submission_special_instructions 'No special instructions were received'

loop_
_space_group_symop_operation_xyz
'x, y, z'
'-x+1/2, -y, z+1/2'
'-x, y+1/2, -z'
'x+1/2, -y+1/2, -z+1/2'
'-x, -y, -z'
'x-1/2, y, -z-1/2'
'x, -y-1/2, z'
'-x-1/2, y-1/2, z-1/2'

loop_
_atom_site_label
_atom_site_type_symbol
_atom_site_fract_x
_atom_site_fract_y
_atom_site_fract_z
_atom_site_U_iso_or_equiv
_atom_site_adp_type
_atom_site_occupancy
_atom_site_site_symmetry_order
_atom_site_calc_flag
_atom_site_refinement_flags_posn
_atom_site_refinement_flags_adp
_atom_site_refinement_flags_occupancy
_atom_site_disorder_assembly
_atom_site_disorder_group
I2 I 0.15639(9) 1.21956(10) 0.63703(3) 0.0360(4) Uani 0.5 1 d . . P A -1
I1 I 0.56002(6) 0.99069(5) 0.70376(2) 0.0440(2) Uani 1 1 d . . . . .
Sn1 Sn 0.34521(8) 1.250000 0.75313(3) 0.0345(2) Uani 1 2 d S T P . .
N1 N 0.2065(14) 0.7836(11) 0.6649(4) 0.036(4) Uani 0.5 1 d D . P B -1
H1A H 0.308(6) 0.754(13) 0.677(4) 0.054 Uiso 0.5 1 d D U P C -1
H1B H 0.231(12) 0.887(4) 0.660(5) 0.054 Uiso 0.5 1 d D U P D -1
H1C H 0.164(12) 0.794(11) 0.703(2) 0.054 Uiso 0.5 1 d D U P E -1
C1 C -0.1540(19) 0.666(3) 0.5669(9) 0.068(5) Uani 0.5 1 d . . P B -1
H1D H -0.128287 0.711673 0.526878 0.103 Uiso 0.5 1 calc R U P B -1
H1E H -0.269655 0.679947 0.575651 0.103 Uiso 0.5 1 calc R U P B -1
H1F H -0.128299 0.554435 0.566352 0.103 Uiso 0.5 1 calc R U P B -1
C2 C -0.0566(15) 0.744(8) 0.6153(6) 0.055(5) Uani 0.5 1 d . . P B -1
H2A H -0.104233 0.719492 0.655931 0.066 Uiso 0.5 1 calc R U P B -1
H2B H -0.063530 0.858121 0.609383 0.066 Uiso 0.5 1 calc R U P B -1
C3 C 0.1195(18) 0.6965(16) 0.6154(6) 0.042(3) Uani 0.5 1 d D . P B -1
H3 H 0.125939 0.582630 0.624838 0.050 Uiso 0.5 1 calc R U P B -1
C4 C 0.2155(15) 0.728(2) 0.5562(6) 0.041(5) Uani 0.5 1 d D . P B -1
C5 C 0.3288(19) 0.6183(17) 0.5396(6) 0.052(4) Uani 0.5 1 d D . P B -1
H5 H 0.347872 0.530415 0.565119 0.062 Uiso 0.5 1 calc R U P B -1
C6 C 0.4156(18) 0.6368(18) 0.4852(6) 0.045(3) Uani 0.5 1 d D . P B -1
H6 H 0.492763 0.560123 0.473502 0.054 Uiso 0.5 1 calc R U P B -1
C7 C 0.3910(16) 0.766(3) 0.4479(6) 0.043(3) Uani 0.5 1 d D . P B -1
H7 H 0.452226 0.779099 0.411293 0.052 Uiso 0.5 1 calc R U P B -1
C8 C 0.2750(17) 0.8747(16) 0.4650(6) 0.045(3) Uani 0.5 1 d D . P B -1
H8 H 0.255118 0.962685 0.439616 0.054 Uiso 0.5 1 calc R U P B -1
C9 C 0.1876(17) 0.8556(18) 0.5193(6) 0.046(3) Uani 0.5 1 d D . P B -1
H9 H 0.108835 0.930792 0.530935 0.055 Uiso 0.5 1 calc R U P B -1

loop_
_atom_site_aniso_label
_atom_site_aniso_U_11
_atom_site_aniso_U_22
_atom_site_aniso_U_33
_atom_site_aniso_U_23
_atom_site_aniso_U_13
_atom_site_aniso_U_12
I2 0.0406(4) 0.0332(10) 0.0341(4) 0.0018(3) -0.0014(3) -0.0002(3)
I1 0.0450(3) 0.0313(3) 0.0557(3) -0.00015(17) -0.00450(19) 0.00636(18)
Sn1 0.0333(4) 0.0331(3) 0.0370(3) 0.000 0.0003(2) 0.000
N1 0.044(5) 0.032(11) 0.032(4) -0.007(4) -0.008(4) 0.003(4)
C1 0.037(8) 0.100(14) 0.068(11) 0.011(10) -0.008(7) -0.026(9)
C2 0.042(6) 0.072(14) 0.052(7) 0.02(2) 0.006(6) 0.01(2)
C3 0.048(7) 0.043(7) 0.035(6) -0.001(5) -0.006(6) -0.010(5)
C4 0.039(5) 0.056(15) 0.028(5) -0.003(8) -0.002(4) -0.017(9)
C5 0.078(12) 0.040(8) 0.036(7) 0.005(6) 0.007(7) -0.004(8)
C6 0.049(8) 0.040(8) 0.047(8) -0.003(7) 0.008(6) 0.002(6)
C7 0.043(6) 0.047(10) 0.039(5) 0.004(12) 0.006(5) -0.006(11)
C8 0.056(9) 0.038(7) 0.040(7) 0.004(6) 0.000(6) 0.005(7)
C9 0.031(7) 0.049(8) 0.057(8) -0.005(7) 0.002(6) -0.010(6)

loop_
_atom_type_symbol
_atom_type_description
_atom_type_scat_dispersion_real
_atom_type_scat_dispersion_imag
_atom_type_scat_source
C C 0.0148 0.0070 'International Tables Vol C Tables 4.2.6.8 and 6.1.1.4'
H H 0.0000 0.0000 'International Tables Vol C Tables 4.2.6.8 and 6.1.1.4'
I I 0.0030 5.4350 'International Tables Vol C Tables 4.2.6.8 and 6.1.1.4'
N N 0.0241 0.0134 'International Tables Vol C Tables 4.2.6.8 and 6.1.1.4'
Sn Sn 0.1164 4.3256 'International Tables Vol C Tables 4.2.6.8 and 6.1.1.4'

loop_
_geom_angle_atom_site_label_1
_geom_angle_atom_site_label_2
_geom_angle_atom_site_label_3
_geom_angle
_geom_angle_site_symmetry_1
_geom_angle_site_symmetry_3
_geom_angle_publ_flag
I2 Sn1 I1 86.58(2) . . ?
I2 Sn1 I1 93.94(2) . 7_585 ?
I1 Sn1 I1 94.11(3) . 7_585 ?
H1A N1 H1B 96(8) . . ?
H1A N1 H1C 97(8) . . ?
H1B N1 H1C 96(8) . . ?
C3 N1 H1A 121(7) . . ?
C3 N1 H1B 120(6) . . ?
C3 N1 H1C 122(7) . . ?
H1D C1 H1E 109.5 . . ?
H1D C1 H1F 109.5 . . ?
H1E C1 H1F 109.5 . . ?
C2 C1 H1D 109.5 . . ?
C2 C1 H1E 109.5 . . ?
C2 C1 H1F 109.5 . . ?
C1 C2 H2A 108.9 . . ?
C1 C2 H2B 108.9 . . ?
C1 C2 C3 114(3) . . ?
H2A C2 H2B 107.7 . . ?
C3 C2 H2A 108.9 . . ?
C3 C2 H2B 108.9 . . ?
N1 C3 C2 109(2) . . ?
N1 C3 H3 108.4 . . ?
N1 C3 C4 105.7(11) . . ?
C2 C3 H3 108.4 . . ?
C2 C3 C4 116.6(13) . . ?
C4 C3 H3 108.4 . . ?
C5 C4 C3 116.8(13) . . ?
C5 C4 C9 120.3(12) . . ?
C9 C4 C3 122.8(12) . . ?
C4 C5 H5 120.2 . . ?
C4 C5 C6 119.7(13) . . ?
C6 C5 H5 120.2 . . ?
C5 C6 H6 119.6 . . ?
C7 C6 C5 120.9(13) . . ?
C7 C6 H6 119.6 . . ?
C6 C7 H7 120.6 . . ?
C6 C7 C8 118.7(12) . . ?
C8 C7 H7 120.6 . . ?
C7 C8 H8 119.9 . . ?
C7 C8 C9 120.3(12) . . ?
C9 C8 H8 119.9 . . ?
C4 C9 C8 120.1(13) . . ?
C4 C9 H9 120.0 . . ?
C8 C9 H9 120.0 . . ?

loop_
_geom_bond_atom_site_label_1
_geom_bond_atom_site_label_2
_geom_bond_distance
_geom_bond_site_symmetry_2
_geom_bond_publ_flag
I2 Sn1 2.9804(10) . ?
I1 Sn1 3.0414(6) . ?
N1 H1A 0.91(2) . ?
N1 H1B 0.92(2) . ?
N1 H1C 0.91(2) . ?
N1 C3 1.496(17) . ?
C1 H1D 0.9800 . ?
C1 H1E 0.9800 . ?
C1 H1F 0.9800 . ?
C1 C2 1.48(4) . ?
C2 H2A 0.9900 . ?
C2 H2B 0.9900 . ?
C2 C3 1.51(3) . ?
C3 H3 1.0000 . ?
C3 C4 1.537(18) . ?
C4 C5 1.373(13) . ?
C4 C9 1.380(14) . ?
C5 H5 0.9500 . ?
C5 C6 1.393(12) . ?
C6 H6 0.9500 . ?
C6 C7 1.388(14) . ?
C7 H7 0.9500 . ?
C7 C8 1.390(13) . ?
C8 H8 0.9500 . ?
C8 C9 1.394(12) . ?
C9 H9 0.9500 . ?

loop_
_geom_hbond_atom_site_label_D
_geom_hbond_atom_site_label_H
_geom_hbond_atom_site_label_A
_geom_hbond_distance_DH
_geom_hbond_distance_HA
_geom_hbond_distance_DA
_geom_hbond_angle_DHA
_geom_hbond_site_symmetry_A
_geom_hbond_publ_flag
N1 H1A I1 0.91(2) 2.96(10) 3.518(11) 121(9) . yes
N1 H1A I1 0.91(2) 3.02(6) 3.842(10) 152(9) 7_575 yes
N1 H1B I2 0.92(2) 2.96(5) 3.814(10) 155(8) . yes
N1 H1C I1 0.91(2) 3.29(8) 3.896(10) 127(7) 4_466 yes
N1 H1C I1 0.91(2) 2.78(5) 3.577(10) 148(8) 6_557 yes

loop_
_geom_torsion_atom_site_label_1
_geom_torsion_atom_site_label_2
_geom_torsion_atom_site_label_3
_geom_torsion_atom_site_label_4
_geom_torsion
_geom_torsion_site_symmetry_1
_geom_torsion_site_symmetry_2
_geom_torsion_site_symmetry_3
_geom_torsion_site_symmetry_4
_geom_torsion_publ_flag
N1 C3 C4 C5 95.6(17) . . . . ?
N1 C3 C4 C9 -86.8(17) . . . . ?
C1 C2 C3 N1 179(3) . . . . ?
C1 C2 C3 C4 59(4) . . . . ?
C2 C3 C4 C5 -143(3) . . . . ?
C2 C3 C4 C9 35(3) . . . . ?
C3 C4 C5 C6 177.6(13) . . . . ?
C3 C4 C9 C8 -177.8(14) . . . . ?
C4 C5 C6 C7 1(3) . . . . ?
C5 C4 C9 C8 0(2) . . . . ?
C5 C6 C7 C8 -1(3) . . . . ?
C6 C7 C8 C9 1(3) . . . . ?
C7 C8 C9 C4 0(2) . . . . ?
C9 C4 C5 C6 0(3) . . . . ?
